data_2240795
loop_
_publ_author_name
'Purandara, H.'
'Foro, Sabine'
'Gowda, B. Thimme'

_publ_section_title
;
 Crystal structure of
 (<i>E</i>)-<i>N</i>-{2-[2-(4-methylbenzylidene)hydrazin-1-yl]-2-oxoethyl}-<i>p</i>-toluenesulfonamide
;
_journal_coeditor_code SU5131
_journal_issue 6
_journal_name_full 'Acta Crystallographica Section E'
_journal_page_first 730
_journal_page_last 733
_journal_paper_doi 10.1107/S2056989015009330
_journal_volume 71
_journal_year 2015
_chemical_formula_iupac 'C17 H19 N3 O3 S'
_chemical_formula_moiety 'C17 H19 N3 O3 S'
_chemical_formula_sum 'C17 H19 N3 O3 S'
_chemical_formula_weight 345.41
_chemical_name_systematic
(<i>E</i>)-<i>N</i>-{2-[2-(4-Methylbenzylidene)hydrazin-1-yl]-2-oxoethyl}-<i>p</i>-toluenesulfonamide
_space_group_IT_number 2
_symmetry_cell_setting triclinic
_symmetry_space_group_name_Hall '-P 1'
_symmetry_space_group_name_H-M 'P -1'
_atom_sites_solution_hydrogens geom
_atom_sites_solution_primary direct
_atom_sites_solution_secondary difmap
_audit_creation_method SHELXL-97
_cell_angle_alpha 70.562(6)
_cell_angle_beta 87.330(7)
_cell_angle_gamma 82.262(6)
_cell_formula_units_Z 4
_cell_length_a 11.2595(7)
_cell_length_b 11.2697(9)
_cell_length_c 14.5380(10)
_cell_measurement_reflns_used 4653
_cell_measurement_temperature 293(2)
_cell_measurement_theta_max 27.91
_cell_measurement_theta_min 2.53
_cell_volume 1723.8(2)
_computing_cell_refinement
;
CrysAlis CCD (Oxford Diffraction, 2009)
;
_computing_data_collection
;
CrysAlis CCD (Oxford Diffraction, 2009)
;
_computing_data_reduction
;
CrysAlis RED (Oxford Diffraction, 2009)
;
_computing_molecular_graphics
;
PLATON (Spek, 2009) and Mercury (Macrae <i>et al.</i>,  2008)
;
_computing_publication_material
;
SHELXL97 (Sheldrick, 2008) and PLATON (Spek, 2009)
;
_computing_structure_refinement
;
SHELXL97 (Sheldrick, 2008)
;
_computing_structure_solution
;
SHELXS97 (Sheldrick, 2008)
;
_diffrn_ambient_temperature 293(2)
_diffrn_measured_fraction_theta_full 0.993
_diffrn_measured_fraction_theta_max 0.993
_diffrn_measurement_device_type
;
Oxford Diffraction Xcalibur single crystal X-ray diffractometer
with a Sapphire CCD detector
;
_diffrn_measurement_method
;
Rotation method data acquisition using \w scans
;
_diffrn_radiation_monochromator graphite
_diffrn_radiation_source 'fine-focus sealed tube'
_diffrn_radiation_type MoK\a
_diffrn_radiation_wavelength 0.71073
_diffrn_reflns_av_R_equivalents 0.0197
_diffrn_reflns_av_sigmaI/netI 0.0266
_diffrn_reflns_limit_h_max 11
_diffrn_reflns_limit_h_min -13
_diffrn_reflns_limit_k_max 13
_diffrn_reflns_limit_k_min -12
_diffrn_reflns_limit_l_max 17
_diffrn_reflns_limit_l_min -17
_diffrn_reflns_number 11371
_diffrn_reflns_theta_full 25.35
_diffrn_reflns_theta_max 25.35
_diffrn_reflns_theta_min 2.54
_diffrn_standards_decay_% 0
_diffrn_standards_number 0
_exptl_absorpt_coefficient_mu 0.208
_exptl_absorpt_correction_T_max 0.9518
_exptl_absorpt_correction_T_min 0.9289
_exptl_absorpt_correction_type multi-scan
_exptl_absorpt_process_details
;
(CrysAlis RED; Oxford Diffraction, 2009)
;
_exptl_crystal_colour colourless
_exptl_crystal_density_diffrn 1.331
_exptl_crystal_density_method 'not measured'
_exptl_crystal_description prism
_exptl_crystal_F_000 728
_exptl_crystal_size_max 0.36
_exptl_crystal_size_mid 0.28
_exptl_crystal_size_min 0.24
_refine_diff_density_max 0.214
_refine_diff_density_min -0.374
_refine_ls_extinction_method none
_refine_ls_goodness_of_fit_ref 1.067
_refine_ls_hydrogen_treatment mixed
_refine_ls_matrix_type full
_refine_ls_number_parameters 449
_refine_ls_number_reflns 6281
_refine_ls_number_restraints 4
_refine_ls_restrained_S_all 1.067
_refine_ls_R_factor_all 0.0679
_refine_ls_R_factor_gt 0.0467
_refine_ls_shift/su_max 0.016
_refine_ls_shift/su_mean 0.000
_refine_ls_structure_factor_coef Fsqd
_refine_ls_weighting_details 'calc w=1/[\s^2^(Fo^2^)+(0.0366P)^2^+1.1753P] where P=(Fo^2^+2Fc^2^)/3'
_refine_ls_weighting_scheme calc
_refine_ls_wR_factor_gt 0.1022
_refine_ls_wR_factor_ref 0.1145
_reflns_number_gt 4859
_reflns_number_total 6281
_reflns_threshold_expression I>2sigma(I)
_cod_data_source_file su5131sup1.cif
_cod_data_source_block I
_cod_database_code 2240795

loop_
_symmetry_equiv_pos_as_xyz
'x, y, z'
'-x, -y, -z'

loop_
_atom_site_type_symbol
_atom_site_label
_atom_site_fract_x
_atom_site_fract_y
_atom_site_fract_z
_atom_site_U_iso_or_equiv
_atom_site_adp_type
_atom_site_calc_flag
_atom_site_refinement_flags
_atom_site_occupancy
_atom_site_symmetry_multiplicity
S S1 0.43117(5) -0.17537(5) -0.01465(4) 0.03681(15) Uani d . 1 1
O O1 0.36089(15) -0.22646(16) -0.06749(12) 0.0489(4) Uani d . 1 1
O O2 0.51332(14) -0.08895(15) -0.06644(12) 0.0453(4) Uani d . 1 1
O O3 0.07623(16) -0.07163(18) 0.17483(13) 0.0594(5) Uani d . 1 1
N N1 0.34260(16) -0.09801(18) 0.04163(15) 0.0392(4) Uani d D 1 1
H H1N 0.381(2) -0.053(2) 0.0626(17) 0.047 Uiso d D 1 1
N N2 0.13018(17) 0.04983(19) 0.02447(15) 0.0434(5) Uani d D 1 1
H H2N 0.171(2) 0.053(2) -0.0265(15) 0.052 Uiso d D 1 1
N N3 0.04565(17) 0.15249(19) 0.02068(15) 0.0445(5) Uani d . 1 1
C C1 0.51424(19) -0.3020(2) 0.07298(16) 0.0355(5) Uani d . 1 1
C C2 0.4918(2) -0.4252(2) 0.09054(18) 0.0464(6) Uani d . 1 1
H H2 0.4308 -0.4418 0.0573 0.056 Uiso calc R 1 1
C C3 0.5606(3) -0.5233(2) 0.15777(19) 0.0544(7) Uani d . 1 1
H H3 0.5467 -0.6063 0.1686 0.065 Uiso calc R 1 1
C C4 0.6499(2) -0.5007(3) 0.20942(19) 0.0533(7) Uani d . 1 1
C C5 0.6692(2) -0.3763(3) 0.19142(19) 0.0521(6) Uani d . 1 1
H H5 0.7286 -0.3595 0.2260 0.062 Uiso calc R 1 1
C C6 0.6032(2) -0.2771(2) 0.12386(17) 0.0439(6) Uani d . 1 1
H H6 0.6180 -0.1942 0.1124 0.053 Uiso calc R 1 1
C C7 0.2439(2) -0.1537(2) 0.10092(18) 0.0423(5) Uani d . 1 1
H H7A 0.2721 -0.2001 0.1668 0.051 Uiso calc R 1 1
H H7B 0.2158 -0.2134 0.0745 0.051 Uiso calc R 1 1
C C8 0.1414(2) -0.0541(2) 0.10389(17) 0.0408(5) Uani d . 1 1
C C9 0.0466(2) 0.2452(2) -0.05851(19) 0.0447(6) Uani d . 1 1
H H9 0.0995 0.2364 -0.1076 0.054 Uiso calc R 1 1
C C10 -0.0314(2) 0.3642(2) -0.07566(18) 0.0412(5) Uani d . 1 1
C C11 -0.0239(2) 0.4593(3) -0.16435(19) 0.0540(7) Uani d . 1 1
H H11 0.0298 0.4452 -0.2113 0.065 Uiso calc R 1 1
C C12 -0.0944(3) 0.5742(3) -0.1843(2) 0.0599(7) Uani d . 1 1
H H12 -0.0873 0.6366 -0.2445 0.072 Uiso calc R 1 1
C C13 -0.1752(2) 0.5988(2) -0.1170(2) 0.0505(6) Uani d . 1 1
C C14 -0.1822(2) 0.5038(3) -0.0284(2) 0.0530(7) Uani d . 1 1
H H14 -0.2360 0.5183 0.0183 0.064 Uiso calc R 1 1
C C15 -0.1120(2) 0.3886(2) -0.00723(19) 0.0473(6) Uani d . 1 1
H H15 -0.1186 0.3267 0.0533 0.057 Uiso calc R 1 1
C C16 0.7256(3) -0.6088(3) 0.2820(3) 0.0899(11) Uani d . 1 1
H H16A 0.7480 -0.6756 0.2549 0.135 Uiso calc R 1 1
H H16B 0.6805 -0.6403 0.3408 0.135 Uiso calc R 1 1
H H16C 0.7964 -0.5795 0.2963 0.135 Uiso calc R 1 1
C C17 -0.2530(3) 0.7248(3) -0.1391(3) 0.0770(9) Uani d . 1 1
H H17A -0.3310 0.7174 -0.1591 0.115 Uiso calc R 1 1
H H17B -0.2171 0.7877 -0.1906 0.115 Uiso calc R 1 1
H H17C -0.2604 0.7494 -0.0817 0.115 Uiso calc R 1 1
S S2 0.55311(6) 0.09396(8) 0.65448(5) 0.0589(2) Uani d . 1 1
O O4 0.59893(19) -0.0024(2) 0.61467(17) 0.0774(6) Uani d . 1 1
O O5 0.63233(18) 0.1381(2) 0.70615(17) 0.0843(7) Uani d . 1 1
O O6 0.24349(16) 0.07650(17) 0.82524(13) 0.0546(5) Uani d . 1 1
N N4 0.4440(2) 0.0538(3) 0.72822(16) 0.0628(7) Uani d D 1 1
H H4N 0.460(3) 0.035(3) 0.7870(14) 0.075 Uiso d D 1 1
N N5 0.13783(18) -0.0168(2) 0.74840(15) 0.0457(5) Uani d D 1 1
H H5N 0.0720(18) 0.000(2) 0.7769(18) 0.055 Uiso d D 1 1
N N6 0.13391(17) -0.07035(18) 0.67618(14) 0.0415(5) Uani d . 1 1
C C18 0.4840(2) 0.2221(3) 0.55871(19) 0.0528(7) Uani d . 1 1
C C19 0.4764(3) 0.2135(3) 0.4672(2) 0.0648(8) Uani d . 1 1
H H19 0.5095 0.1401 0.4548 0.078 Uiso calc R 1 1
C C20 0.4195(3) 0.3142(3) 0.3940(2) 0.0727(9) Uani d . 1 1
H H20 0.4146 0.3073 0.3324 0.087 Uiso calc R 1 1
C C21 0.3698(3) 0.4244(3) 0.4090(2) 0.0680(8) Uani d . 1 1
C C22 0.3772(3) 0.4304(3) 0.5017(3) 0.0737(9) Uani d . 1 1
H H22 0.3432 0.5034 0.5142 0.088 Uiso calc R 1 1
C C23 0.4334(3) 0.3316(3) 0.5761(2) 0.0675(8) Uani d . 1 1
H H23 0.4374 0.3381 0.6379 0.081 Uiso calc R 1 1
C C24 0.3458(2) -0.0013(3) 0.70435(18) 0.0488(6) Uani d . 1 1
H H24A 0.3676 -0.0919 0.7187 0.059 Uiso calc R 1 1
H H24B 0.3272 0.0366 0.6354 0.059 Uiso calc R 1 1
C C25 0.2387(2) 0.0232(2) 0.76443(17) 0.0423(5) Uani d . 1 1
C C26 0.0308(2) -0.0913(2) 0.65790(17) 0.0422(5) Uani d . 1 1
H H26 -0.0352 -0.0703 0.6928 0.051 Uiso calc R 1 1
C C27 0.0140(2) -0.1478(2) 0.58330(16) 0.0404(5) Uani d . 1 1
C C28 -0.0982(2) -0.1755(2) 0.56938(18) 0.0497(6) Uani d . 1 1
H H28 -0.1627 -0.1557 0.6063 0.060 Uiso calc R 1 1
C C29 -0.1157(3) -0.2325(3) 0.50103(19) 0.0559(7) Uani d . 1 1
H H29 -0.1916 -0.2520 0.4936 0.067 Uiso calc R 1 1
C C30 -0.0230(3) -0.2610(2) 0.44395(19) 0.0552(7) Uani d . 1 1
C C31 0.0883(2) -0.2282(3) 0.4552(2) 0.0566(7) Uani d . 1 1
H H31 0.1516 -0.2437 0.4156 0.068 Uiso calc R 1 1
C C32 0.1069(2) -0.1732(2) 0.52392(18) 0.0489(6) Uani d . 1 1
H H32 0.1826 -0.1528 0.5306 0.059 Uiso calc R 1 1
C C33 0.3084(4) 0.5341(4) 0.3279(3) 0.0983(12) Uani d . 1 1
H H33A 0.2243 0.5456 0.3419 0.147 Uiso calc R 1 1
H H33B 0.3195 0.5168 0.2675 0.147 Uiso calc R 1 1
H H33C 0.3422 0.6099 0.3226 0.147 Uiso calc R 1 1
C C34 -0.0421(3) -0.3240(3) 0.3695(2) 0.0814(10) Uani d . 1 1
H H34A -0.1259 -0.3127 0.3547 0.122 Uiso calc R 1 1
H H34B -0.0140 -0.4130 0.3955 0.122 Uiso calc R 1 1
H H34C 0.0016 -0.2863 0.3110 0.122 Uiso calc R 1 1

loop_
_atom_site_aniso_label
_atom_site_aniso_U_11
_atom_site_aniso_U_22
_atom_site_aniso_U_33
_atom_site_aniso_U_12
_atom_site_aniso_U_13
_atom_site_aniso_U_23
S1 0.0365(3) 0.0364(3) 0.0384(3) -0.0033(2) -0.0001(2) -0.0141(2)
O1 0.0531(10) 0.0495(10) 0.0487(10) -0.0065(8) -0.0111(8) -0.0209(8)
O2 0.0442(9) 0.0439(9) 0.0455(9) -0.0082(7) 0.0067(7) -0.0116(8)
O3 0.0507(11) 0.0712(13) 0.0507(11) 0.0006(9) 0.0139(9) -0.0177(9)
N1 0.0318(10) 0.0384(11) 0.0522(12) -0.0059(8) 0.0004(9) -0.0210(9)
N2 0.0390(11) 0.0467(12) 0.0453(12) 0.0019(9) 0.0053(9) -0.0196(10)
N3 0.0360(11) 0.0466(12) 0.0549(13) 0.0007(9) -0.0010(9) -0.0242(11)
C1 0.0361(12) 0.0356(12) 0.0360(12) -0.0014(9) 0.0029(9) -0.0151(10)
C2 0.0530(15) 0.0435(14) 0.0464(14) -0.0078(12) -0.0003(11) -0.0190(12)
C3 0.0699(18) 0.0355(14) 0.0550(16) -0.0044(13) 0.0057(14) -0.0126(12)
C4 0.0507(15) 0.0528(16) 0.0455(15) 0.0076(13) 0.0030(12) -0.0074(12)
C5 0.0432(14) 0.0616(17) 0.0505(15) -0.0024(12) -0.0064(12) -0.0182(13)
C6 0.0420(13) 0.0426(13) 0.0500(14) -0.0041(11) -0.0034(11) -0.0191(12)
C7 0.0374(12) 0.0408(13) 0.0485(14) -0.0068(10) 0.0045(10) -0.0143(11)
C8 0.0343(12) 0.0492(14) 0.0438(14) -0.0076(11) 0.0012(10) -0.0211(12)
C9 0.0383(13) 0.0510(15) 0.0483(15) -0.0034(11) 0.0004(11) -0.0222(13)
C10 0.0340(12) 0.0454(14) 0.0498(14) -0.0044(10) -0.0031(10) -0.0228(12)
C11 0.0540(16) 0.0580(17) 0.0487(15) 0.0035(13) 0.0081(12) -0.0210(13)
C12 0.0679(18) 0.0546(17) 0.0483(16) 0.0043(14) 0.0018(13) -0.0101(13)
C13 0.0474(15) 0.0528(15) 0.0562(16) 0.0019(12) -0.0058(12) -0.0270(13)
C14 0.0457(15) 0.0632(17) 0.0570(16) -0.0037(13) 0.0086(12) -0.0315(14)
C15 0.0458(14) 0.0494(15) 0.0480(15) -0.0073(12) 0.0044(11) -0.0180(12)
C16 0.079(2) 0.072(2) 0.089(3) 0.0150(18) -0.0154(19) 0.0056(19)
C17 0.080(2) 0.065(2) 0.084(2) 0.0192(17) -0.0088(18) -0.0318(18)
S2 0.0454(4) 0.0787(5) 0.0626(4) -0.0215(4) 0.0047(3) -0.0320(4)
O4 0.0655(13) 0.0849(15) 0.0886(16) 0.0003(11) 0.0035(11) -0.0419(13)
O5 0.0582(13) 0.1185(19) 0.0939(16) -0.0379(13) -0.0071(11) -0.0473(15)
O6 0.0592(11) 0.0601(11) 0.0549(11) -0.0050(9) -0.0064(9) -0.0329(9)
N4 0.0575(14) 0.0940(18) 0.0423(12) -0.0346(13) -0.0014(11) -0.0199(13)
N5 0.0391(11) 0.0578(13) 0.0479(12) -0.0048(10) 0.0018(9) -0.0284(10)
N6 0.0429(11) 0.0435(11) 0.0403(11) -0.0059(9) -0.0022(9) -0.0163(9)
C18 0.0505(15) 0.0647(17) 0.0537(16) -0.0263(13) 0.0157(12) -0.0280(14)
C19 0.081(2) 0.0655(19) 0.0554(18) -0.0194(16) 0.0181(15) -0.0285(16)
C20 0.092(2) 0.079(2) 0.0512(18) -0.0248(19) 0.0127(16) -0.0239(17)
C21 0.0654(19) 0.070(2) 0.070(2) -0.0253(16) 0.0111(16) -0.0209(17)
C22 0.075(2) 0.067(2) 0.089(2) -0.0143(17) 0.0110(18) -0.0383(19)
C23 0.074(2) 0.080(2) 0.0650(19) -0.0208(17) 0.0095(16) -0.0428(18)
C24 0.0468(14) 0.0583(16) 0.0448(14) -0.0159(12) -0.0002(11) -0.0182(12)
C25 0.0464(14) 0.0392(13) 0.0411(13) -0.0029(11) -0.0050(10) -0.0134(11)
C26 0.0412(13) 0.0427(13) 0.0408(13) -0.0038(11) 0.0006(10) -0.0121(11)
C27 0.0434(13) 0.0367(12) 0.0381(12) -0.0059(10) -0.0056(10) -0.0074(10)
C28 0.0464(14) 0.0575(16) 0.0431(14) -0.0148(12) -0.0003(11) -0.0108(12)
C29 0.0565(16) 0.0613(17) 0.0511(16) -0.0252(14) -0.0086(13) -0.0123(13)
C30 0.0702(18) 0.0483(15) 0.0493(15) -0.0094(13) -0.0121(14) -0.0167(13)
C31 0.0550(16) 0.0619(17) 0.0578(17) 0.0008(14) -0.0023(13) -0.0292(14)
C32 0.0412(13) 0.0547(15) 0.0542(15) -0.0033(12) -0.0063(11) -0.0228(13)
C33 0.098(3) 0.089(3) 0.098(3) -0.007(2) -0.008(2) -0.018(2)
C34 0.104(3) 0.081(2) 0.074(2) -0.017(2) -0.0168(19) -0.0415(19)

loop_
_atom_type_symbol
_atom_type_description
_atom_type_scat_dispersion_real
_atom_type_scat_dispersion_imag
_atom_type_scat_source
C C 0.0033 0.0016 'International Tables Vol C Tables 4.2.6.8 and 6.1.1.4'
H H 0.0000 0.0000 'International Tables Vol C Tables 4.2.6.8 and 6.1.1.4'
N N 0.0061 0.0033 'International Tables Vol C Tables 4.2.6.8 and 6.1.1.4'
O O 0.0106 0.0060 'International Tables Vol C Tables 4.2.6.8 and 6.1.1.4'
S S 0.1246 0.1234 'International Tables Vol C Tables 4.2.6.8 and 6.1.1.4'

loop_
_geom_angle_atom_site_label_1
_geom_angle_atom_site_label_2
_geom_angle_atom_site_label_3
_geom_angle
O1 S1 O2 119.33(10)
O1 S1 N1 108.63(10)
O2 S1 N1 104.92(10)
O1 S1 C1 108.15(10)
O2 S1 C1 107.25(10)
N1 S1 C1 108.09(10)
C7 N1 S1 121.38(15)
C7 N1 H1N 117.5(17)
S1 N1 H1N 110.3(17)
C8 N2 N3 121.0(2)
C8 N2 H2N 121.0(18)
N3 N2 H2N 117.9(18)
C9 N3 N2 114.1(2)
C2 C1 C6 120.4(2)
C2 C1 S1 120.50(18)
C6 C1 S1 119.12(17)
C3 C2 C1 119.3(2)
C3 C2 H2 120.3
C1 C2 H2 120.3
C2 C3 C4 121.3(2)
C2 C3 H3 119.3
C4 C3 H3 119.3
C3 C4 C5 118.1(2)
C3 C4 C16 120.8(3)
C5 C4 C16 121.0(3)
C6 C5 C4 121.8(2)
C6 C5 H5 119.1
C4 C5 H5 119.1
C5 C6 C1 119.1(2)
C5 C6 H6 120.4
C1 C6 H6 120.4
N1 C7 C8 111.69(19)
N1 C7 H7A 109.3
C8 C7 H7A 109.3
N1 C7 H7B 109.3
C8 C7 H7B 109.3
H7A C7 H7B 107.9
O3 C8 N2 124.9(2)
O3 C8 C7 120.0(2)
N2 C8 C7 115.1(2)
N3 C9 C10 122.9(2)
N3 C9 H9 118.6
C10 C9 H9 118.6
C11 C10 C15 117.9(2)
C11 C10 C9 118.6(2)
C15 C10 C9 123.5(2)
C12 C11 C10 121.2(2)
C12 C11 H11 119.4
C10 C11 H11 119.4
C11 C12 C13 121.3(3)
C11 C12 H12 119.4
C13 C12 H12 119.4
C12 C13 C14 117.5(2)
C12 C13 C17 121.2(3)
C14 C13 C17 121.3(3)
C15 C14 C13 122.0(2)
C15 C14 H14 119.0
C13 C14 H14 119.0
C14 C15 C10 120.2(2)
C14 C15 H15 119.9
C10 C15 H15 119.9
C4 C16 H16A 109.5
C4 C16 H16B 109.5
H16A C16 H16B 109.5
C4 C16 H16C 109.5
H16A C16 H16C 109.5
H16B C16 H16C 109.5
C13 C17 H17A 109.5
C13 C17 H17B 109.5
H17A C17 H17B 109.5
C13 C17 H17C 109.5
H17A C17 H17C 109.5
H17B C17 H17C 109.5
O4 S2 O5 119.00(14)
O4 S2 N4 112.07(14)
O5 S2 N4 104.85(13)
O4 S2 C18 107.17(13)
O5 S2 C18 109.91(14)
N4 S2 C18 102.65(13)
C24 N4 S2 122.13(18)
C24 N4 H4N 117(2)
S2 N4 H4N 115(2)
C25 N5 N6 120.1(2)
C25 N5 H5N 120.8(18)
N6 N5 H5N 118.5(18)
C26 N6 N5 115.8(2)
C19 C18 C23 119.4(3)
C19 C18 S2 120.7(2)
C23 C18 S2 119.9(2)
C18 C19 C20 119.5(3)
C18 C19 H19 120.2
C20 C19 H19 120.2
C21 C20 C19 122.2(3)
C21 C20 H20 118.9
C19 C20 H20 118.9
C20 C21 C22 117.2(3)
C20 C21 C33 121.6(3)
C22 C21 C33 121.2(3)
C23 C22 C21 121.8(3)
C23 C22 H22 119.1
C21 C22 H22 119.1
C22 C23 C18 119.7(3)
C22 C23 H23 120.1
C18 C23 H23 120.1
N4 C24 C25 108.2(2)
N4 C24 H24A 110.1
C25 C24 H24A 110.1
N4 C24 H24B 110.1
C25 C24 H24B 110.1
H24A C24 H24B 108.4
O6 C25 N5 121.6(2)
O6 C25 C24 122.2(2)
N5 C25 C24 116.2(2)
N6 C26 C27 121.4(2)
N6 C26 H26 119.3
C27 C26 H26 119.3
C28 C27 C32 118.1(2)
C28 C27 C26 119.6(2)
C32 C27 C26 122.3(2)
C27 C28 C29 120.7(2)
C27 C28 H28 119.7
C29 C28 H28 119.7
C30 C29 C28 121.3(2)
C30 C29 H29 119.4
C28 C29 H29 119.4
C29 C30 C31 117.9(2)
C29 C30 C34 121.2(3)
C31 C30 C34 120.8(3)
C32 C31 C30 121.2(3)
C32 C31 H31 119.4
C30 C31 H31 119.4
C31 C32 C27 120.7(2)
C31 C32 H32 119.6
C27 C32 H32 119.6
C21 C33 H33A 109.5
C21 C33 H33B 109.5
H33A C33 H33B 109.5
C21 C33 H33C 109.5
H33A C33 H33C 109.5
H33B C33 H33C 109.5
C30 C34 H34A 109.5
C30 C34 H34B 109.5
H34A C34 H34B 109.5
C30 C34 H34C 109.5
H34A C34 H34C 109.5
H34B C34 H34C 109.5

loop_
_geom_bond_atom_site_label_1
_geom_bond_atom_site_label_2
_geom_bond_distance
S1 O1 1.4218(16)
S1 O2 1.4355(16)
S1 N1 1.6090(19)
S1 C1 1.754(2)
O3 C8 1.214(3)
N1 C7 1.453(3)
N1 H1N 0.846(16)
N2 C8 1.339(3)
N2 N3 1.383(3)
N2 H2N 0.850(16)
N3 C9 1.272(3)
C1 C2 1.382(3)
C1 C6 1.383(3)
C2 C3 1.378(4)
C2 H2 0.9300
C3 C4 1.380(4)
C3 H3 0.9300
C4 C5 1.383(4)
C4 C16 1.507(4)
C5 C6 1.372(3)
C5 H5 0.9300
C6 H6 0.9300
C7 C8 1.508(3)
C7 H7A 0.9700
C7 H7B 0.9700
C9 C10 1.454(3)
C9 H9 0.9300
C10 C11 1.383(3)
C10 C15 1.385(3)
C11 C12 1.373(4)
C11 H11 0.9300
C12 C13 1.375(4)
C12 H12 0.9300
C13 C14 1.381(4)
C13 C17 1.507(4)
C14 C15 1.373(3)
C14 H14 0.9300
C15 H15 0.9300
C16 H16A 0.9600
C16 H16B 0.9600
C16 H16C 0.9600
C17 H17A 0.9600
C17 H17B 0.9600
C17 H17C 0.9600
S2 O4 1.421(2)
S2 O5 1.427(2)
S2 N4 1.602(2)
S2 C18 1.758(3)
O6 C25 1.229(3)
N4 C24 1.447(3)
N4 H4N 0.831(17)
N5 C25 1.334(3)
N5 N6 1.379(3)
N5 H5N 0.861(16)
N6 C26 1.272(3)
C18 C19 1.373(4)
C18 C23 1.383(4)
C19 C20 1.376(4)
C19 H19 0.9300
C20 C21 1.374(4)
C20 H20 0.9300
C21 C22 1.378(4)
C21 C33 1.508(5)
C22 C23 1.372(4)
C22 H22 0.9300
C23 H23 0.9300
C24 C25 1.506(3)
C24 H24A 0.9700
C24 H24B 0.9700
C26 C27 1.459(3)
C26 H26 0.9300
C27 C28 1.381(3)
C27 C32 1.386(3)
C28 C29 1.384(4)
C28 H28 0.9300
C29 C30 1.373(4)
C29 H29 0.9300
C30 C31 1.385(4)
C30 C34 1.515(4)
C31 C32 1.375(3)
C31 H31 0.9300
C32 H32 0.9300
C33 H33A 0.9600
C33 H33B 0.9600
C33 H33C 0.9600
C34 H34A 0.9600
C34 H34B 0.9600
C34 H34C 0.9600

loop_
_geom_hbond_atom_site_label_D
_geom_hbond_atom_site_label_H
_geom_hbond_atom_site_label_A
_geom_hbond_site_symmetry_A
_geom_hbond_distance_DH
_geom_hbond_distance_HA
_geom_hbond_distance_DA
_geom_hbond_angle_DHA
N1 H1N O2 2_655 0.84(2) 2.132(18) 2.947(2) 162(2)
N2 H2N O6 1_554 0.85(2) 2.210(17) 3.047(3) 169(2)
N4 H4N O2 1_556 0.83(2) 2.18(2) 2.965(3) 157(3)
N5 H5N O3 2_556 0.86(2) 1.960(17) 2.809(3) 169(3)
C6 H6 O6 2_656 0.93 2.55 3.305(3) 139
C7 H7A O5 2_656 0.97 2.51 3.256(3) 133
C19 H19 O4 2_656 0.93 2.57 3.212(4) 127
C14 H14 Cg1 1_465 0.93 2.91 3.832(3) 171
C29 H29 Cg3 2_556 0.93 2.84 3.753(4) 167

loop_
_geom_torsion_atom_site_label_1
_geom_torsion_atom_site_label_2
_geom_torsion_atom_site_label_3
_geom_torsion_atom_site_label_4
_geom_torsion
O1 S1 N1 C7 49.8(2)
O2 S1 N1 C7 178.47(18)
C1 S1 N1 C7 -67.3(2)
C8 N2 N3 C9 178.9(2)
O1 S1 C1 C2 -9.3(2)
O2 S1 C1 C2 -139.20(19)
N1 S1 C1 C2 108.2(2)
O1 S1 C1 C6 170.28(18)
O2 S1 C1 C6 40.4(2)
N1 S1 C1 C6 -72.3(2)
C6 C1 C2 C3 -1.4(4)
S1 C1 C2 C3 178.15(18)
C1 C2 C3 C4 1.4(4)
C2 C3 C4 C5 -0.4(4)
C2 C3 C4 C16 -179.3(3)
C3 C4 C5 C6 -0.6(4)
C16 C4 C5 C6 178.3(3)
C4 C5 C6 C1 0.5(4)
C2 C1 C6 C5 0.5(3)
S1 C1 C6 C5 -179.10(18)
S1 N1 C7 C8 -151.08(17)
N3 N2 C8 O3 5.1(4)
N3 N2 C8 C7 -175.06(19)
N1 C7 C8 O3 -150.8(2)
N1 C7 C8 N2 29.3(3)
N2 N3 C9 C10 -177.2(2)
N3 C9 C10 C11 -179.8(2)
N3 C9 C10 C15 1.2(4)
C15 C10 C11 C12 -0.3(4)
C9 C10 C11 C12 -179.3(2)
C10 C11 C12 C13 -0.2(4)
C11 C12 C13 C14 0.4(4)
C11 C12 C13 C17 -179.7(3)
C12 C13 C14 C15 -0.2(4)
C17 C13 C14 C15 180.0(3)
C13 C14 C15 C10 -0.3(4)
C11 C10 C15 C14 0.5(4)
C9 C10 C15 C14 179.5(2)
O4 S2 N4 C24 -47.0(3)
O5 S2 N4 C24 -177.4(2)
C18 S2 N4 C24 67.7(3)
C25 N5 N6 C26 -171.7(2)
O4 S2 C18 C19 3.5(3)
O5 S2 C18 C19 134.1(2)
N4 S2 C18 C19 -114.7(2)
O4 S2 C18 C23 -178.6(2)
O5 S2 C18 C23 -47.9(3)
N4 S2 C18 C23 63.2(2)
C23 C18 C19 C20 0.6(4)
S2 C18 C19 C20 178.6(2)
C18 C19 C20 C21 0.2(5)
C19 C20 C21 C22 -0.9(5)
C19 C20 C21 C33 179.6(3)
C20 C21 C22 C23 1.0(5)
C33 C21 C22 C23 -179.6(3)
C21 C22 C23 C18 -0.2(5)
C19 C18 C23 C22 -0.6(4)
S2 C18 C23 C22 -178.6(2)
S2 N4 C24 C25 -156.3(2)
N6 N5 C25 O6 176.7(2)
N6 N5 C25 C24 -3.6(3)
N4 C24 C25 O6 -3.1(3)
N4 C24 C25 N5 177.2(2)
N5 N6 C26 C27 -179.9(2)
N6 C26 C27 C28 176.4(2)
N6 C26 C27 C32 -4.7(4)
C32 C27 C28 C29 3.0(4)
C26 C27 C28 C29 -178.1(2)
C27 C28 C29 C30 -1.2(4)
C28 C29 C30 C31 -1.5(4)
C28 C29 C30 C34 179.7(3)
C29 C30 C31 C32 2.4(4)
C34 C30 C31 C32 -178.7(3)
C30 C31 C32 C27 -0.6(4)
C28 C27 C32 C31 -2.0(4)
C26 C27 C32 C31 179.0(2)

_cod_database_fobs_code 2240795
